data_7118817
loop_
_publ_author_name
'Pitman, C. L.'
'Finster, O. N. L.'
'Miller, A. J. M.'

_publ_section_title
;
 Cyclopentadiene-mediated hydride transfer from rhodium complexes.
;
_journal_issue 58
_journal_name_full 'Chemical communications (Cambridge, England)'
_journal_page_first 9105
_journal_page_last 9108
_journal_paper_doi 10.1039/c6cc00575f
_journal_volume 52
_journal_year 2016
_chemical_formula_moiety 'C20 H24 Cl N2 Rh, 0.5(C2 H4 Cl4)'
_chemical_formula_sum 'C21 H26 Cl3 N2 Rh'
_chemical_formula_weight 515.70
_chemical_name_systematic (Cp*H)Rh(bpy)Cl
_chemical_properties_physical Air-sensitive
_space_group_crystal_system orthorhombic
_space_group_IT_number 62
_space_group_name_Hall '-P 2ac 2n'
_space_group_name_H-M_alt 'P n m a'
_symmetry_space_group_name_Hall '-P 2ac 2n'
_symmetry_space_group_name_H-M 'P n m a'
_atom_sites_solution_hydrogens geom
_audit_creation_date 2016-01-14
_audit_creation_method
;
Olex2 1.2
(compiled 2015.09.30 svn.r3233 for OlexSys, GUI svn.r5103)
;
_audit_update_record
;
2016-01-14 deposited with the CCDC.
2016-02-29 downloaded from the CCDC.
;
_cell_angle_alpha 90
_cell_angle_beta 90
_cell_angle_gamma 90
_cell_formula_units_Z 4
_cell_length_a 22.5211(11)
_cell_length_b 12.1599(6)
_cell_length_c 7.8427(4)
_cell_measurement_reflns_used 9994
_cell_measurement_temperature 100
_cell_measurement_theta_max 72.35
_cell_measurement_theta_min 3.93
_cell_volume 2147.76(19)
_computing_molecular_graphics 'Olex2 (Dolomanov et al., 2009)'
_computing_publication_material 'Olex2 (Dolomanov et al., 2009)'
_computing_structure_refinement 'XL (Sheldrick, 2008)'
_computing_structure_solution 'olex2.solve (Bourhis et al., 2015)'
_diffrn_ambient_temperature 100
_diffrn_measured_fraction_theta_full 1.000
_diffrn_measured_fraction_theta_max 1.000
_diffrn_measurement_device_type 'Bruker APEX-II CCD'
_diffrn_measurement_method '\f and \w scans'
_diffrn_radiation_type CuK\a
_diffrn_radiation_wavelength 1.54178
_diffrn_reflns_av_R_equivalents 0.0258
_diffrn_reflns_av_unetI/netI 0.0153
_diffrn_reflns_Laue_measured_fraction_full 1.000
_diffrn_reflns_Laue_measured_fraction_max 1.000
_diffrn_reflns_limit_h_max 27
_diffrn_reflns_limit_h_min -27
_diffrn_reflns_limit_k_max 14
_diffrn_reflns_limit_k_min -14
_diffrn_reflns_limit_l_max 9
_diffrn_reflns_limit_l_min -9
_diffrn_reflns_number 18815
_diffrn_reflns_point_group_measured_fraction_full 1.000
_diffrn_reflns_point_group_measured_fraction_max 1.000
_diffrn_reflns_theta_full 67.679
_diffrn_reflns_theta_max 72.338
_diffrn_reflns_theta_min 3.926
_diffrn_standards_number 0
_exptl_absorpt_coefficient_mu 9.921
_exptl_absorpt_correction_T_max 0.7647
_exptl_absorpt_correction_T_min 0.1358
_exptl_absorpt_correction_type numerical
_exptl_absorpt_process_details
;
SADABS-2014/5 (Bruker,2014/5) was used for absorption correction.
wR2(int) was 0.0670 before and 0.0397 after correction.
The Ratio of minimum to maximum transmission is 0.1776.
The \l/2 correction factor is 0.00150.
;
_exptl_crystal_colour 'clear light brown'
_exptl_crystal_colour_lustre clear
_exptl_crystal_colour_modifier light
_exptl_crystal_colour_primary brown
_exptl_crystal_density_diffrn 1.595
_exptl_crystal_description plate
_exptl_crystal_F_000 1048
_exptl_crystal_recrystallization_method 'Re-crystallisation from solvent: dicloromethane/pentane'
_exptl_crystal_size_max 0.282
_exptl_crystal_size_mid 0.143
_exptl_crystal_size_min 0.035
_refine_diff_density_max 0.369
_refine_diff_density_min -0.694
_refine_diff_density_rms 0.093
_refine_ls_extinction_method none
_refine_ls_goodness_of_fit_ref 1.113
_refine_ls_hydrogen_treatment constr
_refine_ls_matrix_type full
_refine_ls_number_parameters 136
_refine_ls_number_reflns 2224
_refine_ls_number_restraints 0
_refine_ls_restrained_S_all 1.113
_refine_ls_R_factor_all 0.0224
_refine_ls_R_factor_gt 0.0220
_refine_ls_shift/su_max 0.002
_refine_ls_shift/su_mean 0.000
_refine_ls_structure_factor_coef Fsqd
_refine_ls_weighting_details 'w=1/[\s^2^(Fo^2^)+(0.0278P)^2^+2.0759P] where P=(Fo^2^+2Fc^2^)/3'
_refine_ls_weighting_scheme calc
_refine_ls_wR_factor_gt 0.0549
_refine_ls_wR_factor_ref 0.0551
_reflns_Friedel_coverage 0.000
_reflns_number_gt 2191
_reflns_number_total 2224
_reflns_threshold_expression 'I > 2\s(I)'
_cod_data_source_file c6cc00575f2.cif
_cod_data_source_block x1511015
_cod_depositor_comments 'Adding full bibliography for 7118817.cif.'
_cod_database_code 7118817
_shelx_space_group_comment
;
The symmetry employed for this shelxl refinement is uniquely defined
by the following loop, which should always be used as a source of
symmetry information in preference to the above space-group names.
They are only intended as comments.
;
_shelx_estimated_absorpt_t_max 0.723
_shelx_estimated_absorpt_t_min 0.166
_olex2_refinement_description
;
1. Others
 Fixed Sof: H4A(0.5) H4B(0.5) H4C(0.5) H12A(0.5) H12B(0.5)
 Fixed U12: Rh1(0) Cl1(0) C1(0) C4(0) Cl2(0) Cl3(0) C12(0)
 Fixed U23: Rh1(0) Cl1(0) C1(0) C4(0) Cl2(0) Cl3(0) C12(0)
 Fixed Uiso: H1(0.021) H4A(0.034) H4B(0.034) H4C(0.034) H5A(0.034) H5B(0.034)
 H5C(0.034) H6A(0.032) H6B(0.032) H6C(0.032) H7(0.02) H8(0.022) H9(0.024)
 H10(0.021) H12A(0.059) H12B(0.059)
 Fixed X: H1(0.6227) H4A(0.5421) H4B(0.5468) H4C(0.4968) H5A(0.6272)
 H5B(0.5625) H5C(0.5719) H6A(0.4867) H6B(0.5182) H6C(0.4584) H7(0.6305)
 H8(0.6796) H9(0.7286) H10(0.7258) H12A(0.3057) H12B(0.3057)
 Fixed Y: Rh1(0.25) Cl1(0.25) C1(0.25) H1(0.25) C4(0.25) H4A(0.3188)
 H4B(0.1876) H4C(0.2436) H5A(0.47) H5B(0.4779) H5C(0.5095) H6A(0.3443)
 H6B(0.4495) H6C(0.4021) H7(0.5023) H8(0.6131) H9(0.5304) H10(0.3388) Cl2(0.25)
 Cl3(0.25) C12(0.25) H12A(0.1842) H12B(0.3158)
 Fixed Z: H1(0.5528) H4A(0.7274) H4B(0.7382) H4C(0.622) H5A(0.4547)
 H5B(0.5383) H5C(0.342) H6A(0.0334) H6B(0.1158) H6C(0.1976) H7(0.1075) H8(-
 0.087) H9(-0.3194) H10(-0.3485) H12A(0.5284) H12B(0.5284)
;
_shelx_shelxl_version_number 2014/7
_olex2_submission_special_instructions 'No special instructions were received'

loop_
_space_group_symop_operation_xyz
'x, y, z'
'-x+1/2, -y, z+1/2'
'x+1/2, -y+1/2, -z+1/2'
'-x, y+1/2, -z'
'-x, -y, -z'
'x-1/2, y, -z-1/2'
'-x-1/2, y-1/2, z-1/2'
'x, -y-1/2, z'

loop_
_atom_site_label
_atom_site_type_symbol
_atom_site_fract_x
_atom_site_fract_y
_atom_site_fract_z
_atom_site_U_iso_or_equiv
_atom_site_adp_type
_atom_site_occupancy
_atom_site_site_symmetry_order
_atom_site_calc_flag
_atom_site_refinement_flags_posn
_atom_site_refinement_flags_adp
_atom_site_refinement_flags_occupancy
_atom_site_disorder_assembly
_atom_site_disorder_group
Rh1 Rh 0.61650(2) 0.2500 0.19100(2) 0.01147(8) Uani 1 2 d S T P . .
Cl1 Cl 0.72198(3) 0.2500 0.30711(7) 0.01674(14) Uani 1 2 d S T P . .
N1 N 0.64992(6) 0.35836(12) 0.00302(18) 0.0135(3) Uani 1 1 d . . . . .
C1 C 0.58088(11) 0.2500 0.5103(3) 0.0173(5) Uani 1 2 d S T P . .
H1 H 0.6227 0.2500 0.5528 0.021 Uiso 1 2 calc RS T P . .
C2 C 0.57255(8) 0.34315(15) 0.3839(2) 0.0153(4) Uani 1 1 d . . . . .
C3 C 0.53143(7) 0.30879(16) 0.2537(2) 0.0151(4) Uani 1 1 d . . . . .
C4 C 0.53771(13) 0.2500 0.6635(3) 0.0225(6) Uani 1 2 d S T P . .
H4A H 0.5421 0.3188 0.7274 0.034 Uiso 0.5 1 calc GR . . A -1
H4B H 0.5468 0.1876 0.7382 0.034 Uiso 0.5 1 calc GR . . A -1
H4C H 0.4968 0.2436 0.6220 0.034 Uiso 0.5 1 calc GR . . A -1
C5 C 0.58459(9) 0.46035(17) 0.4341(3) 0.0230(4) Uani 1 1 d . . . . .
H5A H 0.6272 0.4700 0.4547 0.034 Uiso 1 1 calc GR . . . .
H5B H 0.5625 0.4779 0.5383 0.034 Uiso 1 1 calc GR . . . .
H5C H 0.5719 0.5095 0.3420 0.034 Uiso 1 1 calc GR . . . .
C6 C 0.49558(9) 0.38256(17) 0.1403(3) 0.0215(4) Uani 1 1 d . . . . .
H6A H 0.4867 0.3443 0.0334 0.032 Uiso 1 1 calc GR . . . .
H6B H 0.5182 0.4495 0.1158 0.032 Uiso 1 1 calc GR . . . .
H6C H 0.4584 0.4021 0.1976 0.032 Uiso 1 1 calc GR . . . .
C7 C 0.65072(8) 0.46870(15) 0.0149(2) 0.0169(4) Uani 1 1 d . . . . .
H7 H 0.6305 0.5023 0.1075 0.020 Uiso 1 1 calc R . . . .
C8 C 0.67948(8) 0.53546(16) -0.1007(2) 0.0180(4) Uani 1 1 d . . . . .
H8 H 0.6796 0.6131 -0.0870 0.022 Uiso 1 1 calc R . . . .
C9 C 0.70833(8) 0.48657(17) -0.2378(3) 0.0202(4) Uani 1 1 d . . . . .
H9 H 0.7286 0.5304 -0.3194 0.024 Uiso 1 1 calc R . . . .
C10 C 0.70716(8) 0.37346(16) -0.2540(2) 0.0179(4) Uani 1 1 d . . . . .
H10 H 0.7258 0.3388 -0.3485 0.021 Uiso 1 1 calc R . . . .
C11 C 0.67847(7) 0.31087(15) -0.1307(2) 0.0145(4) Uani 1 1 d . . . . .
Cl2 Cl 0.35746(4) 0.2500 0.75742(10) 0.03189(17) Uani 1 2 d S T P . .
Cl3 Cl 0.38737(3) 0.2500 0.39573(10) 0.03065(17) Uani 1 2 d S T P . .
C12 C 0.33088(15) 0.2500 0.5460(5) 0.0494(11) Uani 1 2 d S T P . .
H12A H 0.3057 0.1842 0.5284 0.059 Uiso 0.5 1 calc R . . . .
H12B H 0.3057 0.3158 0.5284 0.059 Uiso 0.5 1 calc R . . . .

loop_
_atom_site_aniso_label
_atom_site_aniso_U_11
_atom_site_aniso_U_22
_atom_site_aniso_U_33
_atom_site_aniso_U_23
_atom_site_aniso_U_13
_atom_site_aniso_U_12
Rh1 0.01315(11) 0.01045(11) 0.01082(11) 0.000 0.00084(6) 0.000
Cl1 0.0147(3) 0.0171(3) 0.0184(3) 0.000 -0.0017(2) 0.000
N1 0.0135(6) 0.0147(7) 0.0123(7) 0.0014(6) -0.0009(5) 0.0002(6)
C1 0.0165(12) 0.0208(14) 0.0145(12) 0.000 -0.0010(10) 0.000
C2 0.0167(8) 0.0156(9) 0.0137(8) -0.0017(7) 0.0033(7) 0.0018(7)
C3 0.0131(8) 0.0181(10) 0.0139(8) 0.0003(7) 0.0040(7) 0.0016(7)
C4 0.0226(14) 0.0309(16) 0.0139(12) 0.000 0.0025(11) 0.000
C5 0.0292(10) 0.0189(10) 0.0209(10) -0.0047(8) 0.0020(8) -0.0008(8)
C6 0.0209(9) 0.0239(10) 0.0195(9) 0.0032(8) -0.0001(8) 0.0050(8)
C7 0.0172(8) 0.0156(9) 0.0178(9) -0.0008(7) -0.0006(7) 0.0012(7)
C8 0.0203(9) 0.0130(9) 0.0207(9) 0.0010(7) -0.0024(7) 0.0000(7)
C9 0.0206(8) 0.0214(10) 0.0186(9) 0.0047(8) 0.0011(7) -0.0029(8)
C10 0.0188(8) 0.0203(9) 0.0146(8) -0.0003(8) 0.0016(7) 0.0002(7)
C11 0.0128(8) 0.0167(10) 0.0139(8) 0.0005(7) -0.0025(6) 0.0003(7)
Cl2 0.0373(4) 0.0308(4) 0.0275(4) 0.000 0.0063(3) 0.000
Cl3 0.0226(3) 0.0417(4) 0.0276(4) 0.000 0.0058(3) 0.000
C12 0.0225(16) 0.094(3) 0.0321(19) 0.000 0.0052(14) 0.000

loop_
_atom_type_symbol
_atom_type_description
_atom_type_scat_dispersion_real
_atom_type_scat_dispersion_imag
_atom_type_scat_source
C C 0.0181 0.0091 'International Tables Vol C Tables 4.2.6.8 and 6.1.1.4'
H H 0.0000 0.0000 'International Tables Vol C Tables 4.2.6.8 and 6.1.1.4'
Cl Cl 0.3639 0.7018 'International Tables Vol C Tables 4.2.6.8 and 6.1.1.4'
N N 0.0311 0.0180 'International Tables Vol C Tables 4.2.6.8 and 6.1.1.4'
Rh Rh 0.0927 3.6045 'International Tables Vol C Tables 4.2.6.8 and 6.1.1.4'

loop_
_geom_angle_atom_site_label_1
_geom_angle_atom_site_label_2
_geom_angle_atom_site_label_3
_geom_angle
_geom_angle_site_symmetry_1
_geom_angle_site_symmetry_3
N1 Rh1 Cl1 85.26(4) . .
N1 Rh1 Cl1 85.26(4) 8_565 .
N1 Rh1 N1 77.04(8) 8_565 .
N1 Rh1 C2 171.82(6) 8_565 .
N1 Rh1 C2 109.18(6) . .
N1 Rh1 C2 109.18(7) 8_565 8_565
N1 Rh1 C2 171.82(6) . 8_565
C2 Rh1 Cl1 100.34(5) . .
C2 Rh1 Cl1 100.34(5) 8_565 .
C2 Rh1 C2 64.14(10) 8_565 .
C3 Rh1 Cl1 140.07(5) . .
C3 Rh1 Cl1 140.07(5) 8_565 .
C3 Rh1 N1 134.32(6) . 8_565
C3 Rh1 N1 105.98(6) 8_565 8_565
C3 Rh1 N1 105.98(6) . .
C3 Rh1 N1 134.32(6) 8_565 .
C3 Rh1 C2 65.92(7) . 8_565
C3 Rh1 C2 39.74(7) . .
C3 Rh1 C2 39.73(7) 8_565 8_565
C3 Rh1 C2 65.92(7) 8_565 .
C3 Rh1 C3 39.75(10) 8_565 .
C7 N1 Rh1 125.30(13) . .
C7 N1 C11 118.09(16) . .
C11 N1 Rh1 116.19(12) . .
C2 C1 H1 109.5 8_565 .
C2 C1 H1 109.5 . .
C2 C1 C2 96.6(2) 8_565 .
C2 C1 C4 115.48(15) 8_565 .
C2 C1 C4 115.48(15) . .
C4 C1 H1 109.5 . .
C1 C2 Rh1 90.56(12) . .
C3 C2 Rh1 69.00(10) . .
C3 C2 C1 109.05(16) . .
C3 C2 C5 125.22(17) . .
C5 C2 Rh1 127.25(13) . .
C5 C2 C1 120.95(16) . .
C2 C3 Rh1 71.26(10) . .
C2 C3 C6 126.39(17) . .
C3 C3 Rh1 70.12(5) 8_565 .
C3 C3 C2 106.86(11) 8_565 .
C3 C3 C6 126.75(11) 8_565 .
C6 C3 Rh1 123.73(13) . .
C1 C4 H4A 109.5 . .
C1 C4 H4B 109.5 . .
C1 C4 H4C 109.5 . .
H4A C4 H4B 109.5 . .
H4A C4 H4C 109.5 . .
H4B C4 H4C 109.5 . .
C2 C5 H5A 109.5 . .
C2 C5 H5B 109.5 . .
C2 C5 H5C 109.5 . .
H5A C5 H5B 109.5 . .
H5A C5 H5C 109.5 . .
H5B C5 H5C 109.5 . .
C3 C6 H6A 109.5 . .
C3 C6 H6B 109.5 . .
C3 C6 H6C 109.5 . .
H6A C6 H6B 109.5 . .
H6A C6 H6C 109.5 . .
H6B C6 H6C 109.5 . .
N1 C7 H7 118.4 . .
N1 C7 C8 123.25(18) . .
C8 C7 H7 118.4 . .
C7 C8 H8 120.8 . .
C7 C8 C9 118.46(18) . .
C9 C8 H8 120.8 . .
C8 C9 H9 120.4 . .
C10 C9 C8 119.21(18) . .
C10 C9 H9 120.4 . .
C9 C10 H10 120.3 . .
C9 C10 C11 119.34(18) . .
C11 C10 H10 120.3 . .
N1 C11 C10 121.62(17) . .
N1 C11 C11 115.15(10) . 8_565
C10 C11 C11 123.20(11) . 8_565
Cl2 C12 H12A 109.0 . .
Cl2 C12 H12B 109.0 . .
Cl3 C12 Cl2 113.0(2) . .
Cl3 C12 H12A 109.0 . .
Cl3 C12 H12B 109.0 . .
H12A C12 H12B 107.8 . .

loop_
_geom_bond_atom_site_label_1
_geom_bond_atom_site_label_2
_geom_bond_distance
_geom_bond_site_symmetry_2
Rh1 Cl1 2.5440(6) .
Rh1 N1 2.1156(15) 8_565
Rh1 N1 2.1157(15) .
Rh1 C2 2.1334(18) 8_565
Rh1 C2 2.1334(18) .
Rh1 C3 2.1032(17) .
Rh1 C3 2.1031(17) 8_565
N1 C7 1.345(2) .
N1 C11 1.359(2) .
C1 H1 1.0000 .
C1 C2 1.517(2) .
C1 C2 1.517(2) 8_565
C1 C4 1.545(4) .
C2 C3 1.440(3) .
C2 C5 1.503(3) .
C3 C3 1.430(4) 8_565
C3 C6 1.499(3) .
C4 H4A 0.9800 .
C4 H4B 0.9800 .
C4 H4C 0.9800 .
C5 H5A 0.9800 .
C5 H5B 0.9800 .
C5 H5C 0.9800 .
C6 H6A 0.9800 .
C6 H6B 0.9800 .
C6 H6C 0.9800 .
C7 H7 0.9500 .
C7 C8 1.378(3) .
C8 H8 0.9500 .
C8 C9 1.390(3) .
C9 H9 0.9500 .
C9 C10 1.382(3) .
C10 H10 0.9500 .
C10 C11 1.390(3) .
C11 C11 1.480(4) 8_565
Cl2 C12 1.763(4) .
Cl3 C12 1.734(3) .
C12 H12A 0.9900 .
C12 H12B 0.9900 .

loop_
_geom_torsion_atom_site_label_1
_geom_torsion_atom_site_label_2
_geom_torsion_atom_site_label_3
_geom_torsion_atom_site_label_4
_geom_torsion
_geom_torsion_site_symmetry_1
_geom_torsion_site_symmetry_4
Rh1 N1 C7 C8 171.66(13) . .
Rh1 N1 C11 C10 -173.91(13) . .
Rh1 N1 C11 C11 3.91(12) . 8_565
Rh1 C2 C3 C3 61.45(5) . 8_565
Rh1 C2 C3 C6 -118.58(18) . .
N1 C7 C8 C9 1.0(3) . .
C1 C2 C3 Rh1 -83.02(14) . .
C1 C2 C3 C3 -21.57(16) . 8_565
C1 C2 C3 C6 158.40(18) . .
C2 C1 C2 Rh1 -36.00(16) 8_565 .
C2 C1 C2 C3 31.9(2) 8_565 .
C2 C1 C2 C5 -171.37(11) 8_565 .
C4 C1 C2 Rh1 -158.34(16) . .
C4 C1 C2 C3 -90.4(2) . .
C4 C1 C2 C5 66.3(3) . .
C5 C2 C3 Rh1 121.51(18) . .
C5 C2 C3 C3 -177.04(15) . 8_565
C5 C2 C3 C6 2.9(3) . .
C7 N1 C11 C10 -0.9(2) . .
C7 N1 C11 C11 176.90(12) . 8_565
C7 C8 C9 C10 0.2(3) . .
C8 C9 C10 C11 -1.6(3) . .
C9 C10 C11 N1 2.0(3) . .
C9 C10 C11 C11 -175.60(13) . 8_565
C11 N1 C7 C8 -0.6(3) . .
